data_7029224
loop_
_publ_author_name
'Byrne, Joseph P.'
'Kitchen, Jonathan A.'
'Kotova, Oxana'
'Leigh, Vivienne'
'Bell, Alan P.'
'Boland, John J.'
'Albrecht, Martin'
'Gunnlaugsson, Thorfinnur'

_publ_section_title
;
 Synthesis, structural, photophysical and electrochemical studies of
 various d-metal complexes of btp [2,6-bis(1,2,3-triazol-4-yl)pyridine]
 ligands that give rise to the formation of metallo-supramolecular gels.
;
_journal_issue 1
_journal_name_full 'Dalton transactions (Cambridge, England : 2003)'
_journal_page_first 196
_journal_page_last 209
_journal_paper_doi 10.1039/c3dt52309h
_journal_volume 43
_journal_year 2014
_chemical_formula_sum 'C56.5 H54.5 Cl F6 N15 O10.25 P Ru'
_chemical_formula_weight 1389.14
_chemical_name_systematic
; 
 ? 
;
_space_group_IT_number 2
_symmetry_cell_setting triclinic
_symmetry_space_group_name_Hall '-P 1'
_symmetry_space_group_name_H-M 'P -1'
_atom_sites_solution_hydrogens geom
_atom_sites_solution_primary direct
_atom_sites_solution_secondary difmap
_audit_creation_method SHELXL-97
_cell_angle_alpha 105.76(3)
_cell_angle_beta 105.52(3)
_cell_angle_gamma 93.49(3)
_cell_formula_units_Z 2
_cell_length_a 12.235(2)
_cell_length_b 17.491(4)
_cell_length_c 17.627(4)
_cell_measurement_reflns_used 12747
_cell_measurement_temperature 108(2)
_cell_measurement_theta_max 31.3509
_cell_measurement_theta_min 1.4674
_cell_volume 3461.6(15)
_computing_structure_refinement 'SHELXL-97 (Sheldrick, 2008)'
_computing_structure_solution 'SHELXS-97 (Sheldrick, 2008)'
_diffrn_ambient_temperature 108(2)
_diffrn_measured_fraction_theta_full 0.958
_diffrn_measured_fraction_theta_max 0.958
_diffrn_measurement_device_type 'Rigaku Saturn 724'
_diffrn_measurement_method 'phi and omega scans'
_diffrn_radiation_monochromator graphite
_diffrn_radiation_source 'fine-focus sealed tube'
_diffrn_radiation_type MoK\a
_diffrn_radiation_wavelength 0.71073
_diffrn_reflns_av_R_equivalents 0.0283
_diffrn_reflns_av_sigmaI/netI 0.0281
_diffrn_reflns_limit_h_max 14
_diffrn_reflns_limit_h_min -13
_diffrn_reflns_limit_k_max 20
_diffrn_reflns_limit_k_min -20
_diffrn_reflns_limit_l_max 20
_diffrn_reflns_limit_l_min -20
_diffrn_reflns_number 39358
_diffrn_reflns_theta_full 25.00
_diffrn_reflns_theta_max 25.00
_diffrn_reflns_theta_min 1.22
_exptl_absorpt_coefficient_mu 0.367
_exptl_absorpt_correction_T_max 1.0000
_exptl_absorpt_correction_T_min 0.6585
_exptl_absorpt_correction_type multi-scan
_exptl_absorpt_process_details CrystalClear
_exptl_crystal_colour Yellow
_exptl_crystal_density_diffrn 1.333
_exptl_crystal_density_method 'not measured'
_exptl_crystal_description Block
_exptl_crystal_F_000 1421
_exptl_crystal_size_max 0.42
_exptl_crystal_size_mid 0.39
_exptl_crystal_size_min 0.22
_refine_diff_density_max 1.431
_refine_diff_density_min -0.816
_refine_diff_density_rms 0.175
_refine_ls_extinction_method none
_refine_ls_goodness_of_fit_ref 1.103
_refine_ls_hydrogen_treatment constr
_refine_ls_matrix_type full
_refine_ls_number_parameters 873
_refine_ls_number_reflns 11674
_refine_ls_number_restraints 2
_refine_ls_restrained_S_all 1.103
_refine_ls_R_factor_all 0.0734
_refine_ls_R_factor_gt 0.0705
_refine_ls_shift/su_max 0.000
_refine_ls_shift/su_mean 0.000
_refine_ls_structure_factor_coef Fsqd
_refine_ls_weighting_details 'calc w=1/[\s^2^(Fo^2^)+(0.1275P)^2^+9.9327P] where P=(Fo^2^+2Fc^2^)/3'
_refine_ls_weighting_scheme calc
_refine_ls_wR_factor_gt 0.2099
_refine_ls_wR_factor_ref 0.2138
_reflns_number_gt 11286
_reflns_number_total 11674
_reflns_threshold_expression >2sigma(I)
_cod_data_source_file c3dt52309h.txt
_cod_data_source_block jpb051
_cod_depositor_comments
;
The following automatic conversions were performed:

'_symmetry_cell_setting' value 'Triclinic' changed to 'triclinic'
according to
/usr/data/users/saulius/automatic-downloads/current/RSC/lib/dictionaries/cif_core.dic
dictionary named 'cif_core.dic' version 2.4.2 from 2011-04-26.

Automatic conversion script
Id: cif_fix_values 2281 2013-09-26 08:29:07Z andrius 
;
_cod_original_cell_volume 3461.4(12)
_cod_original_sg_symbol_H-M P-1
_cod_original_formula_sum 'C56.50 H54.50 Cl F6 N15 O10.25 P Ru'
_cod_database_code 7029224

loop_
_symmetry_equiv_pos_as_xyz
'x, y, z'
'-x, -y, -z'

loop_
_atom_site_label
_atom_site_type_symbol
_atom_site_fract_x
_atom_site_fract_y
_atom_site_fract_z
_atom_site_U_iso_or_equiv
_atom_site_adp_type
_atom_site_occupancy
_atom_site_symmetry_multiplicity
_atom_site_calc_flag
_atom_site_refinement_flags
_atom_site_disorder_assembly
_atom_site_disorder_group
Ru1 Ru 0.00789(3) 0.247564(19) 0.46850(2) 0.02336(15) Uani 1 1 d . . .
C1 C 0.690(4) 0.424(2) 0.997(2) 0.103(10) Uiso 0.40 1 d P A 1
O1 O 0.6940(15) 0.3838(10) 1.0440(11) 0.085(4) Uiso 0.40 1 d P A 1
O2 O 0.7610(19) 0.4682(14) 0.9805(14) 0.120(7) Uiso 0.40 1 d P A 1
H2X H 0.7663 0.5123 0.9688 0.144 Uiso 0.40 1 d P B 1
C111 C 0.6525(14) 0.4053(9) 1.0044(9) 0.065(4) Uiso 0.60 1 d P A 2
O111 O 0.6425(9) 0.3662(6) 1.0600(6) 0.078(3) Uiso 0.60 1 d P A 2
H11X H 0.7085 0.3750 1.1034 0.094 Uiso 0.60 1 d P C 2
O112 O 0.7523(14) 0.4313(9) 1.0062(9) 0.104(4) Uiso 0.60 1 d P A 2
O3 O -0.0230(4) 0.0878(3) -0.1487(2) 0.0521(11) Uani 1 1 d . . .
O4 O 0.1301(3) 0.1407(2) -0.0418(2) 0.0426(9) Uani 1 1 d . . .
H4X H 0.1617 0.1480 -0.0805 0.051 Uiso 1 1 d . . .
N1 N 0.1962(4) 0.3606(2) 0.7132(3) 0.0412(11) Uani 1 1 d . A .
N2 N 0.1270(4) 0.3690(2) 0.6430(3) 0.0326(9) Uani 1 1 d . . .
N3 N 0.1080(3) 0.2979(2) 0.5883(2) 0.0276(8) Uani 1 1 d . . .
N4 N 0.0799(3) 0.1528(2) 0.4935(2) 0.0247(8) Uani 1 1 d . A .
N5 N -0.0637(3) 0.1581(2) 0.3589(2) 0.0276(8) Uani 1 1 d . . .
N6 N -0.1338(3) 0.1533(2) 0.2862(2) 0.0298(8) Uani 1 1 d . . .
N7 N -0.1458(3) 0.0759(2) 0.2411(2) 0.0306(9) Uani 1 1 d . A .
C2 C 0.5517(8) 0.4148(5) 0.9474(4) 0.074(2) Uani 1 1 d . . .
C3 C 0.4508(8) 0.3823(5) 0.9541(5) 0.070(2) Uani 1 1 d . A .
H3 H 0.4529 0.3556 0.9947 0.085 Uiso 1 1 calc R . .
C4 C 0.3470(8) 0.3878(4) 0.9028(4) 0.068(2) Uani 1 1 d . . .
H4 H 0.2785 0.3640 0.9080 0.082 Uiso 1 1 calc R A .
C5 C 0.3400(7) 0.4269(4) 0.8443(4) 0.0587(17) Uani 1 1 d . A .
C6 C 0.4410(8) 0.4609(5) 0.8367(4) 0.075(2) Uani 1 1 d . . .
H6 H 0.4376 0.4873 0.7957 0.090 Uiso 1 1 calc R A .
C7 C 0.5464(8) 0.4564(5) 0.8886(5) 0.079(2) Uani 1 1 d . A .
H7 H 0.6149 0.4813 0.8845 0.094 Uiso 1 1 calc R . .
C8 C 0.2289(7) 0.4308(4) 0.7888(4) 0.065(2) Uani 1 1 d . . .
H8A H 0.2331 0.4810 0.7732 0.078 Uiso 1 1 calc R A .
H8B H 0.1696 0.4318 0.8177 0.078 Uiso 1 1 calc R . .
C9 C 0.2206(5) 0.2852(3) 0.7042(3) 0.0416(13) Uani 1 1 d . . .
H9 H 0.2663 0.2648 0.7449 0.050 Uiso 1 1 calc R A .
C10 C 0.1645(4) 0.2445(3) 0.6230(3) 0.0307(10) Uani 1 1 d . A .
C11 C 0.1498(4) 0.1617(3) 0.5703(3) 0.0286(10) Uani 1 1 d . . .
C12 C 0.1957(4) 0.0971(3) 0.5918(3) 0.0304(10) Uani 1 1 d . A .
H12 H 0.2444 0.1038 0.6457 0.036 Uiso 1 1 calc R . .
C13 C 0.1687(4) 0.0230(3) 0.5324(3) 0.0288(10) Uani 1 1 d . . .
H13 H 0.1995 -0.0219 0.5456 0.035 Uiso 1 1 calc R A .
C14 C 0.0963(4) 0.0136(3) 0.4532(3) 0.0271(9) Uani 1 1 d . A .
H14 H 0.0778 -0.0373 0.4123 0.032 Uiso 1 1 calc R . .
C15 C 0.0517(4) 0.0803(3) 0.4356(3) 0.0253(9) Uani 1 1 d . . .
C16 C -0.0298(4) 0.0843(3) 0.3602(3) 0.0261(9) Uani 1 1 d . A .
C17 C -0.0850(4) 0.0316(3) 0.2833(3) 0.0285(10) Uani 1 1 d . . .
H17 H -0.0808 -0.0241 0.2643 0.034 Uiso 1 1 calc R A .
C18 C -0.2136(4) 0.0511(3) 0.1542(3) 0.0346(11) Uani 1 1 d . . .
H18A H -0.2816 0.0794 0.1482 0.042 Uiso 1 1 calc R A .
H18B H -0.2411 -0.0072 0.1365 0.042 Uiso 1 1 calc R . .
C19 C -0.1478(4) 0.0682(3) 0.0979(3) 0.0314(10) Uani 1 1 d . A .
C20 C -0.0317(4) 0.0974(3) 0.1242(3) 0.0365(11) Uani 1 1 d . . .
H20 H 0.0103 0.1082 0.1807 0.044 Uiso 1 1 calc R A .
C21 C 0.0237(4) 0.1109(3) 0.0688(3) 0.0360(11) Uani 1 1 d . A .
H21 H 0.1032 0.1308 0.0876 0.043 Uiso 1 1 calc R . .
C22 C -0.0364(4) 0.0954(3) -0.0140(3) 0.0340(11) Uani 1 1 d . . .
C23 C -0.1533(5) 0.0666(3) -0.0409(3) 0.0368(11) Uani 1 1 d . A .
H23 H -0.1954 0.0560 -0.0973 0.044 Uiso 1 1 calc R . .
C24 C -0.2078(4) 0.0535(3) 0.0149(3) 0.0340(11) Uani 1 1 d . . .
H24 H -0.2875 0.0341 -0.0038 0.041 Uiso 1 1 calc R A .
C25 C 0.0220(5) 0.1079(3) -0.0747(3) 0.0370(11) Uani 1 1 d . A .
O41 O -0.7659(4) -0.0427(4) 0.2679(3) 0.0756(16) Uani 1 1 d . . .
H41 H -0.8269 -0.0585 0.2290 0.091 Uiso 1 1 d . . .
O42 O -0.8349(4) 0.0746(4) 0.2926(3) 0.0775(17) Uani 1 1 d . . .
O43 O 0.6098(3) 0.0456(3) 0.2508(3) 0.0513(10) Uani 1 1 d . . .
O44 O 0.4356(4) 0.0034(2) 0.1600(3) 0.0504(10) Uani 1 1 d . . .
H44X H 0.4754 -0.0379 0.1458 0.061 Uiso 1 1 d . . .
N41 N -0.2702(3) 0.2086(2) 0.5535(3) 0.0319(9) Uani 1 1 d . . .
N42 N -0.1775(3) 0.1806(2) 0.5360(2) 0.0296(9) Uani 1 1 d . . .
N43 N -0.1336(3) 0.2336(2) 0.5076(2) 0.0264(8) Uani 1 1 d . . .
N44 N -0.0690(3) 0.3425(2) 0.4488(2) 0.0263(8) Uani 1 1 d . . .
N45 N 0.1181(3) 0.3006(2) 0.4198(2) 0.0272(8) Uani 1 1 d . . .
N46 N 0.2147(3) 0.2874(2) 0.4038(3) 0.0303(9) Uani 1 1 d . . .
N47 N 0.2406(4) 0.3452(2) 0.3711(3) 0.0319(9) Uani 1 1 d . . .
C41 C -0.7637(6) 0.0342(4) 0.3089(4) 0.0553(16) Uani 1 1 d . . .
C42 C -0.6531(4) 0.0613(4) 0.3784(4) 0.0486(16) Uani 1 1 d . . .
C43 C -0.6489(5) 0.1307(4) 0.4376(4) 0.0453(14) Uani 1 1 d . . .
H43 H -0.7140 0.1581 0.4337 0.054 Uiso 1 1 calc R . .
C44 C -0.5529(5) 0.1615(3) 0.5024(4) 0.0413(13) Uani 1 1 d . . .
H44 H -0.5518 0.2098 0.5437 0.050 Uiso 1 1 calc R . .
C45 C -0.4558(4) 0.1229(3) 0.5088(3) 0.0316(10) Uani 1 1 d . . .
C46 C -0.4572(4) 0.0524(3) 0.4489(3) 0.0329(10) Uani 1 1 d . . .
H46 H -0.3909 0.0264 0.4527 0.039 Uiso 1 1 calc R . .
C47 C -0.5557(5) 0.0197(3) 0.3831(3) 0.0408(12) Uani 1 1 d . . .
H47 H -0.5581 -0.0292 0.3422 0.049 Uiso 1 1 calc R . .
C48 C -0.3468(5) 0.1589(3) 0.5794(3) 0.0416(13) Uani 1 1 d . . .
H48A H -0.3661 0.1923 0.6278 0.050 Uiso 1 1 calc R . .
H48B H -0.3074 0.1154 0.5955 0.050 Uiso 1 1 calc R . .
C49 C -0.2867(4) 0.2790(3) 0.5366(3) 0.0329(10) Uani 1 1 d . . .
H49 H -0.3460 0.3102 0.5441 0.039 Uiso 1 1 calc R . .
C50 C -0.1991(4) 0.2950(3) 0.5063(3) 0.0284(10) Uani 1 1 d . . .
C51 C -0.1647(4) 0.3566(3) 0.4722(3) 0.0285(10) Uani 1 1 d . . .
C52 C -0.2192(4) 0.4219(3) 0.4606(3) 0.0321(10) Uani 1 1 d . . .
H52 H -0.2858 0.4321 0.4774 0.039 Uiso 1 1 calc R . .
C53 C -0.1737(4) 0.4716(3) 0.4236(3) 0.0347(11) Uani 1 1 d . . .
H53 H -0.2104 0.5160 0.4144 0.042 Uiso 1 1 calc R . .
C54 C -0.0763(4) 0.4575(3) 0.4000(3) 0.0325(11) Uani 1 1 d . . .
H54 H -0.0456 0.4916 0.3747 0.039 Uiso 1 1 calc R . .
C55 C -0.0238(4) 0.3922(3) 0.4141(3) 0.0286(10) Uani 1 1 d . . .
C56 C 0.0811(4) 0.3670(3) 0.3979(3) 0.0292(10) Uani 1 1 d . . .
C57 C 0.1611(4) 0.3954(3) 0.3668(3) 0.0325(10) Uani 1 1 d . . .
H57 H 0.1607 0.4405 0.3466 0.039 Uiso 1 1 calc R . .
C58 C 0.3489(5) 0.3540(3) 0.3513(4) 0.0395(12) Uani 1 1 d . . .
H58A H 0.4093 0.3860 0.4019 0.047 Uiso 1 1 calc R . .
H58B H 0.3399 0.3842 0.3105 0.047 Uiso 1 1 calc R . .
O500 O 0.074(3) 0.412(2) -0.022(2) 0.122(10) Uiso 0.25 1 d P . .
H50X H 0.0730 0.4557 -0.0421 0.147 Uiso 0.25 1 d P . .
H50Y H 0.0426 0.4122 0.0205 0.147 Uiso 0.25 1 d P . .
C59 C 0.3875(4) 0.2751(3) 0.3172(3) 0.0340(11) Uani 1 1 d . . .
C60 C 0.4994(5) 0.2641(3) 0.3497(4) 0.0425(13) Uani 1 1 d . . .
H60 H 0.5494 0.3056 0.3946 0.051 Uiso 1 1 calc R . .
C61 C 0.5400(5) 0.1938(3) 0.3181(4) 0.0432(13) Uani 1 1 d . . .
H61 H 0.6172 0.1873 0.3411 0.052 Uiso 1 1 calc R . .
C62 C 0.4677(4) 0.1330(3) 0.2528(3) 0.0343(11) Uani 1 1 d . . .
C63 C 0.3545(5) 0.1438(3) 0.2193(3) 0.0381(11) Uani 1 1 d . . .
H63 H 0.3043 0.1026 0.1742 0.046 Uiso 1 1 calc R . .
C64 C 0.3158(5) 0.2142(3) 0.2519(3) 0.0405(12) Uani 1 1 d . . .
H64 H 0.2387 0.2209 0.2291 0.049 Uiso 1 1 calc R . .
C65 C 0.5120(5) 0.0572(3) 0.2213(3) 0.0371(12) Uani 1 1 d . . .
P1 P 0.50883(14) 0.57398(9) 0.38743(11) 0.0469(4) Uani 1 1 d . . .
F1 F 0.4736(5) 0.4999(3) 0.3073(3) 0.0972(18) Uani 1 1 d . . .
F2 F 0.5667(4) 0.5174(3) 0.4391(3) 0.0770(13) Uani 1 1 d . . .
F3 F 0.3893(4) 0.5500(2) 0.4041(3) 0.0668(11) Uani 1 1 d . . .
F4 F 0.5363(4) 0.6468(2) 0.4707(3) 0.0711(11) Uani 1 1 d . . .
F5 F 0.4489(4) 0.6333(3) 0.3393(3) 0.0707(11) Uani 1 1 d . . .
F6 F 0.6265(4) 0.5987(3) 0.3748(3) 0.0817(14) Uani 1 1 d . . .
Cl1 Cl 0.24315(12) 0.16341(8) 0.83402(9) 0.0433(3) Uani 1 1 d . . .
N80 N 0.0925(8) 0.5522(5) 0.2961(6) 0.040(2) Uani 0.50 1 d P . .
C80 C 0.1439(8) 0.5575(5) 0.2558(6) 0.026(2) Uani 0.50 1 d P . .
C81 C 0.2128(9) 0.5613(7) 0.2014(7) 0.042(2) Uani 0.50 1 d P . .
H81A H 0.2682 0.5234 0.2055 0.051 Uiso 0.50 1 calc PR . .
H81B H 0.2538 0.6158 0.2174 0.051 Uiso 0.50 1 calc PR . .
H81C H 0.1630 0.5473 0.1444 0.051 Uiso 0.50 1 calc PR . .
N100 N 0.7213(11) 0.3054(8) 0.2189(8) 0.065(3) Uiso 0.50 1 d P D 1
C100 C 0.789(2) 0.3359(14) 0.1942(14) 0.103(6) Uiso 0.50 1 d P D 1
C101 C 0.8722(16) 0.3647(11) 0.1632(12) 0.084(5) Uiso 0.50 1 d P D 1
H10A H 0.9191 0.4133 0.2043 0.100 Uiso 0.50 1 calc PR D 1
H10B H 0.8342 0.3774 0.1125 0.100 Uiso 0.50 1 calc PR D 1
H10C H 0.9213 0.3236 0.1511 0.100 Uiso 0.50 1 calc PR D 1
O100 O 0.8520(14) 0.2975(10) 0.1823(10) 0.047(4) Uiso 0.25 1 d P E 2
H10X H 0.9043 0.2862 0.2235 0.056 Uiso 0.25 1 d P F 2
H10Y H 0.7854 0.2928 0.1964 0.056 Uiso 0.25 1 d P G 2
O200 O 0.218(3) 0.3623(18) 0.0615(19) 0.055(7) Uiso 0.14 1 d PD H 1
H200 H 0.2464 0.3904 0.0366 0.066 Uiso 0.14 1 d P I 1
O201 O 0.214(3) 0.344(2) 0.128(2) 0.057(10) Uiso 0.11 1 d PD H 2
H201 H 0.1481 0.3283 0.0942 0.068 Uiso 0.11 1 d P J 2
C201 C 0.393(3) 0.3409(18) 0.1420(18) 0.062(7) Uiso 0.25 1 d P H .
H20A H 0.3876 0.3863 0.1874 0.075 Uiso 0.25 1 calc PR . .
H20B H 0.4467 0.3580 0.1156 0.075 Uiso 0.25 1 calc PR . .
H20C H 0.4192 0.2972 0.1637 0.075 Uiso 0.25 1 calc PR . .
C200 C 0.299(3) 0.318(2) 0.092(2) 0.098(13) Uani 0.25 1 d PD . .
H20H H 0.2591 0.2827 0.1144 0.118 Uiso 0.14 1 calc PR H 1
H20I H 0.3140 0.2821 0.0427 0.118 Uiso 0.14 1 calc PR H 1
H20J H 0.2943 0.3390 0.0446 0.118 Uiso 0.11 1 d PR H 2
H20K H 0.2871 0.2586 0.0712 0.118 Uiso 0.11 1 d PR H 2
O90 O 0.4818(5) 0.1228(4) -0.0988(3) 0.0880(19) Uani 1 1 d . L .
H90X H 0.4137 0.1339 -0.1173 0.106 Uiso 1 1 d . . .
C91 C 0.5247(7) 0.1694(4) -0.0140(4) 0.0629(18) Uani 1 1 d . . .
H91A H 0.5384 0.2264 -0.0121 0.075 Uiso 0.25 1 calc PR K 1
H91B H 0.6003 0.1541 0.0089 0.075 Uiso 0.25 1 calc PR K 1
H91C H 0.6095 0.1753 0.0037 0.075 Uiso 0.75 1 d PR K 2
H91D H 0.5014 0.2236 -0.0061 0.075 Uiso 0.75 1 d PR K 2
C90 C 0.451(4) 0.165(3) 0.047(3) 0.097(12) Uiso 0.25 1 d P L 1
H90A H 0.3943 0.1159 0.0225 0.117 Uiso 0.25 1 calc PR L 1
H90B H 0.4111 0.2119 0.0555 0.117 Uiso 0.25 1 calc PR L 1
H90C H 0.5015 0.1635 0.0998 0.117 Uiso 0.25 1 calc PR L 1
C190 C 0.4772(10) 0.1267(7) 0.0355(7) 0.069(3) Uiso 0.75 1 d P L 2
H19A H 0.4894 0.0704 0.0202 0.083 Uiso 0.75 1 calc PR L 2
H19B H 0.3949 0.1295 0.0245 0.083 Uiso 0.75 1 calc PR L 2
H19C H 0.5161 0.1522 0.0944 0.083 Uiso 0.75 1 calc PR L 2
O70 O 0.2805(7) 0.7616(4) 0.2243(4) 0.0405(17) Uani 0.50 1 d P . .
C70 C 0.0772(12) 0.7624(7) 0.2358(8) 0.063(4) Uani 0.50 1 d P . .
H70A H -0.0011 0.7396 0.2009 0.095 Uiso 0.50 1 calc PR . .
H70B H 0.0786 0.8185 0.2665 0.095 Uiso 0.50 1 calc PR . .
H70C H 0.1029 0.7318 0.2747 0.095 Uiso 0.50 1 calc PR . .
C71 C 0.1617(11) 0.7582(8) 0.1787(7) 0.052(3) Uani 0.50 1 d P . .
H71A H 0.1376 0.7077 0.1325 0.063 Uiso 0.50 1 calc PR . .
H71B H 0.1546 0.8035 0.1549 0.063 Uiso 0.50 1 calc PR . .
C72 C 0.3577(11) 0.7700(6) 0.1808(7) 0.043(3) Uani 0.50 1 d P . .
H72A H 0.3476 0.8181 0.1619 0.052 Uiso 0.50 1 calc PR . .
H72B H 0.3430 0.7225 0.1317 0.052 Uiso 0.50 1 calc PR . .
C73 C 0.4796(10) 0.7782(7) 0.2361(7) 0.040(3) Uani 0.50 1 d P . .
H73A H 0.5332 0.7765 0.2033 0.061 Uiso 0.50 1 calc PR . .
H73B H 0.4865 0.7339 0.2605 0.061 Uiso 0.50 1 calc PR . .
H73C H 0.4978 0.8294 0.2802 0.061 Uiso 0.50 1 calc PR . .

loop_
_atom_site_aniso_label
_atom_site_aniso_U_11
_atom_site_aniso_U_22
_atom_site_aniso_U_33
_atom_site_aniso_U_23
_atom_site_aniso_U_13
_atom_site_aniso_U_12
Ru1 0.0239(2) 0.0168(2) 0.0298(2) 0.00677(15) 0.00864(15) 0.00440(14)
O3 0.048(2) 0.066(3) 0.034(2) 0.0069(19) 0.0109(17) -0.012(2)
O4 0.033(2) 0.054(2) 0.0365(19) 0.0087(17) 0.0113(16) -0.0038(17)
N1 0.054(3) 0.026(2) 0.033(2) 0.0007(18) 0.004(2) 0.0053(19)
N2 0.037(2) 0.0232(19) 0.035(2) 0.0054(16) 0.0097(18) 0.0038(16)
N3 0.029(2) 0.0202(18) 0.034(2) 0.0064(15) 0.0099(16) 0.0032(15)
N4 0.023(2) 0.0218(18) 0.032(2) 0.0083(15) 0.0114(15) 0.0041(14)
N5 0.027(2) 0.0252(19) 0.032(2) 0.0083(16) 0.0103(16) 0.0043(15)
N6 0.027(2) 0.032(2) 0.030(2) 0.0087(16) 0.0081(16) 0.0036(16)
N7 0.031(2) 0.030(2) 0.028(2) 0.0047(16) 0.0088(16) -0.0007(16)
C2 0.089(6) 0.064(5) 0.046(4) -0.003(3) -0.001(4) 0.020(4)
C3 0.095(6) 0.058(4) 0.053(4) 0.021(3) 0.011(4) 0.005(4)
C4 0.090(6) 0.051(4) 0.057(4) 0.018(3) 0.009(4) 0.003(4)
C5 0.088(5) 0.034(3) 0.044(3) 0.006(3) 0.010(3) 0.004(3)
C6 0.119(7) 0.061(4) 0.045(4) 0.016(3) 0.024(4) 0.009(4)
C7 0.083(6) 0.085(6) 0.062(5) 0.009(4) 0.025(4) 0.012(4)
C8 0.093(5) 0.034(3) 0.044(3) -0.009(3) 0.001(3) 0.011(3)
C9 0.050(3) 0.032(3) 0.035(3) 0.008(2) 0.002(2) 0.006(2)
C10 0.033(3) 0.024(2) 0.034(2) 0.0076(19) 0.010(2) 0.0034(18)
C11 0.027(3) 0.025(2) 0.035(2) 0.0085(19) 0.0111(19) 0.0025(18)
C12 0.025(3) 0.028(2) 0.039(3) 0.014(2) 0.0067(19) 0.0084(18)
C13 0.024(2) 0.024(2) 0.046(3) 0.016(2) 0.015(2) 0.0102(18)
C14 0.026(2) 0.019(2) 0.039(2) 0.0065(18) 0.0160(19) 0.0050(17)
C15 0.025(2) 0.021(2) 0.032(2) 0.0066(17) 0.0136(18) 0.0041(17)
C16 0.027(2) 0.020(2) 0.033(2) 0.0064(18) 0.0143(19) 0.0045(17)
C17 0.028(3) 0.025(2) 0.033(2) 0.0067(18) 0.0127(19) 0.0016(18)
C18 0.028(3) 0.042(3) 0.029(2) 0.008(2) 0.007(2) 0.000(2)
C19 0.034(3) 0.029(2) 0.030(2) 0.0060(19) 0.009(2) 0.0034(19)
C20 0.031(3) 0.043(3) 0.030(2) 0.006(2) 0.006(2) 0.002(2)
C21 0.030(3) 0.038(3) 0.035(3) 0.007(2) 0.007(2) 0.002(2)
C22 0.037(3) 0.029(2) 0.034(3) 0.005(2) 0.012(2) 0.003(2)
C23 0.038(3) 0.040(3) 0.028(2) 0.006(2) 0.007(2) 0.000(2)
C24 0.026(3) 0.037(3) 0.033(2) 0.005(2) 0.0050(19) -0.0005(19)
C25 0.037(3) 0.036(3) 0.031(3) 0.004(2) 0.007(2) -0.002(2)
O41 0.057(3) 0.111(5) 0.052(3) 0.025(3) 0.010(2) -0.010(3)
O42 0.030(3) 0.141(5) 0.076(3) 0.064(4) 0.008(2) 0.011(3)
O43 0.032(2) 0.057(3) 0.057(2) 0.002(2) 0.0149(19) 0.0117(18)
O44 0.044(2) 0.046(2) 0.049(2) 0.0019(18) 0.0060(18) 0.0116(18)
N41 0.026(2) 0.031(2) 0.036(2) 0.0078(17) 0.0091(17) -0.0040(16)
N42 0.029(2) 0.0238(19) 0.035(2) 0.0067(16) 0.0110(17) -0.0005(16)
N43 0.027(2) 0.0188(18) 0.032(2) 0.0045(15) 0.0089(16) 0.0011(15)
N44 0.026(2) 0.0197(17) 0.0312(19) 0.0057(15) 0.0070(16) 0.0018(14)
N45 0.026(2) 0.0201(18) 0.036(2) 0.0078(15) 0.0117(16) 0.0054(15)
N46 0.027(2) 0.0230(19) 0.041(2) 0.0090(16) 0.0112(17) 0.0040(15)
N47 0.029(2) 0.026(2) 0.043(2) 0.0118(17) 0.0138(18) 0.0018(16)
C41 0.062(5) 0.054(4) 0.065(4) 0.024(3) 0.038(3) 0.009(3)
C42 0.022(3) 0.081(4) 0.051(3) 0.044(3) 0.002(2) -0.007(3)
C43 0.033(3) 0.049(3) 0.071(4) 0.035(3) 0.025(3) 0.013(2)
C44 0.040(3) 0.026(2) 0.068(4) 0.018(2) 0.027(3) 0.005(2)
C45 0.028(3) 0.029(2) 0.043(3) 0.015(2) 0.017(2) 0.0010(19)
C46 0.029(3) 0.032(2) 0.044(3) 0.016(2) 0.016(2) 0.009(2)
C47 0.050(3) 0.039(3) 0.034(3) 0.009(2) 0.018(2) -0.005(2)
C48 0.040(3) 0.045(3) 0.039(3) 0.011(2) 0.016(2) -0.008(2)
C49 0.026(3) 0.031(2) 0.042(3) 0.006(2) 0.014(2) 0.0039(19)
C50 0.026(2) 0.022(2) 0.033(2) 0.0038(18) 0.0076(19) 0.0015(17)
C51 0.026(3) 0.023(2) 0.035(2) 0.0046(18) 0.0099(19) 0.0043(18)
C52 0.027(3) 0.025(2) 0.044(3) 0.006(2) 0.012(2) 0.0078(18)
C53 0.031(3) 0.023(2) 0.048(3) 0.010(2) 0.008(2) 0.0085(19)
C54 0.032(3) 0.024(2) 0.043(3) 0.013(2) 0.010(2) 0.0053(19)
C55 0.028(3) 0.023(2) 0.034(2) 0.0068(18) 0.0089(19) 0.0049(18)
C56 0.032(3) 0.021(2) 0.036(2) 0.0108(18) 0.011(2) 0.0065(18)
C57 0.034(3) 0.023(2) 0.044(3) 0.015(2) 0.013(2) 0.0060(19)
C58 0.029(3) 0.038(3) 0.059(3) 0.017(2) 0.022(2) 0.005(2)
C59 0.030(3) 0.034(3) 0.044(3) 0.016(2) 0.018(2) 0.004(2)
C60 0.028(3) 0.041(3) 0.050(3) 0.004(2) 0.010(2) 0.001(2)
C61 0.025(3) 0.050(3) 0.051(3) 0.007(3) 0.012(2) 0.006(2)
C62 0.031(3) 0.043(3) 0.035(3) 0.014(2) 0.018(2) 0.005(2)
C63 0.034(3) 0.042(3) 0.036(3) 0.009(2) 0.010(2) 0.003(2)
C64 0.029(3) 0.046(3) 0.046(3) 0.013(2) 0.011(2) 0.005(2)
C65 0.034(3) 0.046(3) 0.035(3) 0.011(2) 0.017(2) 0.005(2)
P1 0.0464(9) 0.0331(7) 0.0666(10) 0.0128(7) 0.0259(7) 0.0129(6)
F1 0.158(5) 0.053(2) 0.090(3) 0.002(2) 0.076(4) -0.002(3)
F2 0.057(2) 0.065(3) 0.138(4) 0.058(3) 0.042(3) 0.034(2)
F3 0.062(3) 0.061(2) 0.094(3) 0.032(2) 0.040(2) 0.0204(19)
F4 0.085(3) 0.057(2) 0.069(3) 0.012(2) 0.023(2) 0.020(2)
F5 0.079(3) 0.071(3) 0.074(3) 0.038(2) 0.022(2) 0.018(2)
F6 0.065(3) 0.076(3) 0.136(4) 0.055(3) 0.058(3) 0.020(2)
Cl1 0.0450(8) 0.0407(7) 0.0487(7) 0.0173(6) 0.0182(6) 0.0008(6)
N80 0.038(5) 0.031(4) 0.074(6) 0.034(5) 0.029(5) 0.022(4)
C80 0.019(5) 0.013(4) 0.042(5) 0.012(4) -0.002(4) 0.003(3)
C81 0.033(6) 0.042(6) 0.052(6) 0.014(5) 0.015(5) 0.001(4)
C200 0.10(3) 0.11(3) 0.12(3) 0.10(3) 0.03(2) -0.01(2)
O90 0.093(4) 0.089(4) 0.057(3) -0.005(3) 0.000(3) 0.047(3)
C91 0.079(5) 0.045(4) 0.058(4) 0.008(3) 0.019(3) 0.007(3)
O70 0.046(4) 0.039(4) 0.035(4) 0.014(3) 0.005(3) 0.013(3)
C70 0.071(9) 0.037(6) 0.054(7) 0.015(5) -0.028(6) 0.003(6)
C71 0.064(8) 0.045(6) 0.041(6) 0.010(5) 0.004(6) 0.016(6)
C72 0.066(8) 0.037(5) 0.045(6) 0.015(5) 0.040(6) 0.026(5)
C73 0.051(7) 0.045(6) 0.053(6) 0.031(5) 0.040(5) 0.026(5)

loop_
_atom_type_symbol
_atom_type_description
_atom_type_scat_dispersion_real
_atom_type_scat_dispersion_imag
_atom_type_scat_source
C C 0.0033 0.0016 'International Tables Vol C Tables 4.2.6.8 and 6.1.1.4'
H H 0.0000 0.0000 'International Tables Vol C Tables 4.2.6.8 and 6.1.1.4'
N N 0.0061 0.0033 'International Tables Vol C Tables 4.2.6.8 and 6.1.1.4'
O O 0.0106 0.0060 'International Tables Vol C Tables 4.2.6.8 and 6.1.1.4'
P P 0.1023 0.0942 'International Tables Vol C Tables 4.2.6.8 and 6.1.1.4'
Ru Ru -1.2594 0.8363 'International Tables Vol C Tables 4.2.6.8 and 6.1.1.4'
F F 0.0171 0.0103 'International Tables Vol C Tables 4.2.6.8 and 6.1.1.4'
Cl Cl 0.1484 0.1585 'International Tables Vol C Tables 4.2.6.8 and 6.1.1.4'

loop_
_geom_angle_atom_site_label_1
_geom_angle_atom_site_label_2
_geom_angle_atom_site_label_3
_geom_angle
N4 Ru1 N44 176.50(14)
N4 Ru1 N3 78.48(15)
N44 Ru1 N3 100.00(15)
N4 Ru1 N43 98.27(15)
N44 Ru1 N43 78.55(15)
N3 Ru1 N43 90.57(16)
N4 Ru1 N5 78.31(15)
N44 Ru1 N5 103.15(15)
N3 Ru1 N5 156.79(15)
N43 Ru1 N5 92.44(15)
N4 Ru1 N45 105.13(15)
N44 Ru1 N45 78.06(15)
N3 Ru1 N45 93.97(15)
N43 Ru1 N45 156.60(15)
N5 Ru1 N45 92.35(15)
O1 C1 O2 136(4)
O1 C1 C2 105(3)
O2 C1 C2 119(3)
C1 O1 H11X 154.3
C1 O2 H2X 139.1
O112 C111 O111 117.9(15)
O112 C111 C2 123.1(15)
O111 C111 C2 119.0(14)
C111 O111 H11X 113.2
C25 O4 H4X 111.5
C9 N1 N2 112.6(4)
C9 N1 C8 129.0(5)
N2 N1 C8 118.3(4)
N3 N2 N1 105.3(4)
N2 N3 C10 110.4(4)
N2 N3 Ru1 135.4(3)
C10 N3 Ru1 114.0(3)
C15 N4 C11 120.8(4)
C15 N4 Ru1 119.8(3)
C11 N4 Ru1 119.3(3)
N6 N5 C16 110.7(4)
N6 N5 Ru1 135.9(3)
C16 N5 Ru1 113.4(3)
N5 N6 N7 105.2(4)
C17 N7 N6 112.7(4)
C17 N7 C18 128.0(4)
N6 N7 C18 119.1(4)
C3 C2 C7 118.6(8)
C3 C2 C111 115.0(10)
C7 C2 C111 126.3(11)
C3 C2 C1 136.3(15)
C7 C2 C1 105.0(16)
C111 C2 C1 21.3(13)
C4 C3 C2 120.8(7)
C4 C3 H3 119.6
C2 C3 H3 119.6
C5 C4 C3 121.5(8)
C5 C4 H4 119.2
C3 C4 H4 119.2
C4 C5 C6 118.8(7)
C4 C5 C8 120.9(8)
C6 C5 C8 120.2(7)
C7 C6 C5 120.3(7)
C7 C6 H6 119.8
C5 C6 H6 119.8
C6 C7 C2 119.9(9)
C6 C7 H7 120.1
C2 C7 H7 120.1
C5 C8 N1 110.8(5)
C5 C8 H8A 109.5
N1 C8 H8A 109.5
C5 C8 H8B 109.5
N1 C8 H8B 109.5
H8A C8 H8B 108.1
N1 C9 C10 104.4(5)
N1 C9 H9 127.8
C10 C9 H9 127.8
C9 C10 N3 107.3(4)
C9 C10 C11 135.5(5)
N3 C10 C11 117.1(4)
N4 C11 C12 121.3(4)
N4 C11 C10 111.0(4)
C12 C11 C10 127.6(4)
C13 C12 C11 118.2(4)
C13 C12 H12 120.9
C11 C12 H12 120.9
C12 C13 C14 120.6(4)
C12 C13 H13 119.7
C14 C13 H13 119.7
C15 C14 C13 118.6(4)
C15 C14 H14 120.7
C13 C14 H14 120.7
N4 C15 C14 120.4(4)
N4 C15 C16 111.0(4)
C14 C15 C16 128.5(4)
C17 C16 N5 106.2(4)
C17 C16 C15 136.3(4)
N5 C16 C15 117.4(4)
N7 C17 C16 105.1(4)
N7 C17 H17 127.4
C16 C17 H17 127.4
N7 C18 C19 113.4(4)
N7 C18 H18A 108.9
C19 C18 H18A 108.9
N7 C18 H18B 108.9
C19 C18 H18B 108.9
H18A C18 H18B 107.7
C20 C19 C24 118.6(5)
C20 C19 C18 123.6(4)
C24 C19 C18 117.7(4)
C19 C20 C21 120.6(5)
C19 C20 H20 119.7
C21 C20 H20 119.7
C22 C21 C20 120.5(5)
C22 C21 H21 119.7
C20 C21 H21 119.7
C21 C22 C23 119.3(5)
C21 C22 C25 121.3(5)
C23 C22 C25 119.4(5)
C24 C23 C22 119.8(5)
C24 C23 H23 120.1
C22 C23 H23 120.1
C23 C24 C19 121.2(5)
C23 C24 H24 119.4
C19 C24 H24 119.4
O3 C25 O4 121.4(5)
O3 C25 C22 124.2(5)
O4 C25 C22 114.4(4)
C41 O41 H41 109.5
C65 O44 H44X 103.7
N42 N41 C49 112.4(4)
N42 N41 C48 119.5(4)
C49 N41 C48 127.8(4)
N43 N42 N41 105.4(4)
N42 N43 C50 110.4(4)
N42 N43 Ru1 135.7(3)
C50 N43 Ru1 113.9(3)
C51 N44 C55 120.7(4)
C51 N44 Ru1 119.1(3)
C55 N44 Ru1 120.2(3)
N46 N45 C56 110.5(4)
N46 N45 Ru1 136.4(3)
C56 N45 Ru1 113.1(3)
N45 N46 N47 105.8(4)
C57 N47 N46 111.9(4)
C57 N47 C58 126.0(4)
N46 N47 C58 121.8(4)
O42 C41 O41 125.9(8)
O42 C41 C42 125.7(7)
O41 C41 C42 108.4(6)
C43 C42 C47 120.3(5)
C43 C42 C41 115.7(6)
C47 C42 C41 124.0(6)
C42 C43 C44 120.8(5)
C42 C43 H43 119.6
C44 C43 H43 119.6
C43 C44 C45 120.6(5)
C43 C44 H44 119.7
C45 C44 H44 119.7
C46 C45 C44 119.9(5)
C46 C45 C48 119.4(5)
C44 C45 C48 120.7(5)
C45 C46 C47 120.0(5)
C45 C46 H46 120.0
C47 C46 H46 120.0
C46 C47 C42 118.5(5)
C46 C47 H47 120.8
C42 C47 H47 120.8
N41 C48 C45 109.7(4)
N41 C48 H48A 109.7
C45 C48 H48A 109.7
N41 C48 H48B 109.7
C45 C48 H48B 109.7
H48A C48 H48B 108.2
N41 C49 C50 104.6(4)
N41 C49 H49 127.7
C50 C49 H49 127.7
C49 C50 N43 107.1(4)
C49 C50 C51 135.8(5)
N43 C50 C51 117.0(4)
N44 C51 C52 120.8(4)
N44 C51 C50 111.3(4)
C52 C51 C50 127.9(4)
C51 C52 C53 118.2(5)
C51 C52 H52 120.9
C53 C52 H52 120.9
C54 C53 C52 121.1(4)
C54 C53 H53 119.5
C52 C53 H53 119.5
C53 C54 C55 118.6(5)
C53 C54 H54 120.7
C55 C54 H54 120.7
N44 C55 C54 120.6(4)
N44 C55 C56 110.5(4)
C54 C55 C56 128.8(4)
C57 C56 N45 106.8(4)
C57 C56 C55 135.2(4)
N45 C56 C55 118.0(4)
N47 C57 C56 105.0(4)
N47 C57 H57 127.5
C56 C57 H57 127.5
N47 C58 C59 113.5(4)
N47 C58 H58A 108.9
C59 C58 H58A 108.9
N47 C58 H58B 108.9
C59 C58 H58B 108.9
H58A C58 H58B 107.7
H50X O500 H50Y 120.1
C64 C59 C60 118.6(5)
C64 C59 C58 122.0(5)
C60 C59 C58 119.3(5)
C59 C60 C61 121.3(5)
C59 C60 H60 119.3
C61 C60 H60 119.3
C62 C61 C60 119.7(5)
C62 C61 H61 120.1
C60 C61 H61 120.1
C61 C62 C63 119.3(5)
C61 C62 C65 118.9(5)
C63 C62 C65 121.8(5)
C64 C63 C62 120.0(5)
C64 C63 H63 120.0
C62 C63 H63 120.0
C63 C64 C59 121.0(5)
C63 C64 H64 119.5
C59 C64 H64 119.5
O43 C65 O44 123.4(5)
O43 C65 C62 123.0(5)
O44 C65 C62 113.6(5)
F6 P1 F1 93.1(3)
F6 P1 F2 90.4(2)
F1 P1 F2 89.2(3)
F6 P1 F4 91.2(3)
F1 P1 F4 175.6(3)
F2 P1 F4 90.0(3)
F6 P1 F5 91.0(2)
F1 P1 F5 93.1(3)
F2 P1 F5 177.2(3)
F4 P1 F5 87.6(2)
F6 P1 F3 177.9(3)
F1 P1 F3 88.7(3)
F2 P1 F3 88.7(2)
F4 P1 F3 86.9(2)
F5 P1 F3 89.8(2)
N80 C80 C81 177.8(10)
C80 C81 H81A 109.5
C80 C81 H81B 109.5
H81A C81 H81B 109.5
C80 C81 H81C 109.5
H81A C81 H81C 109.5
H81B C81 H81C 109.5
C100 N100 H10Y 39.6
N100 C100 C101 175(2)
N100 C100 H10Y 54.9
C101 C100 H10Y 119.9
H10X O100 H10Y 102.9
C200 O200 H200 109.2
C200 O200 H201 87.2
H200 O200 H201 163.6
C200 O200 H20J 45.2
H200 O200 H20J 68.0
H201 O200 H20J 127.4
C200 O201 H201 111.2
C200 C201 H20A 109.5
C200 C201 H20B 109.5
H20A C201 H20B 109.5
C200 C201 H20C 109.5
H20A C201 H20C 109.5
H20B C201 H20C 109.5
C201 C200 O200 129(4)
C201 C200 O201 110(4)
O200 C200 O201 56(2)
C201 C200 H20H 105.0
O200 C200 H20H 105.0
O201 C200 H20H 58.8
C201 C200 H20I 105.0
O200 C200 H20I 105.0
O201 C200 H20I 144.3
H20H C200 H20I 105.8
C201 C200 H20J 110.2
O200 C200 H20J 53.0
O201 C200 H20J 109.4
H20H C200 H20J 144.7
H20I C200 H20J 62.8
C201 C200 H20K 109.7
O200 C200 H20K 121.1
O201 C200 H20K 109.3
H20H C200 H20K 55.8
H20I C200 H20K 50.5
H20J C200 H20K 108.1
C91 O90 H90X 106.9
O90 C91 C190 108.1(7)
O90 C91 C90 119.4(17)
C190 C91 C90 28.2(16)
O90 C91 H91A 107.5
C190 C91 H91A 134.4
C90 C91 H91A 107.5
O90 C91 H91B 107.5
C190 C91 H91B 88.4
C90 C91 H91B 107.5
H91A C91 H91B 107.0
O90 C91 H91C 109.4
C190 C91 H91C 110.2
C90 C91 H91C 122.5
H91A C91 H91C 83.3
H91B C91 H91C 24.6
O90 C91 H91D 110.4
C190 C91 H91D 110.2
C90 C91 H91D 82.0
H91A C91 H91D 28.9
H91B C91 H91D 129.1
H91C C91 H91D 108.5
C91 C90 H90A 109.5
C91 C90 H90B 109.5
H90A C90 H90B 109.5
C91 C90 H90C 109.5
H90A C90 H90C 109.5
H90B C90 H90C 109.5
C91 C190 H19A 109.5
C91 C190 H19B 109.5
H19A C190 H19B 109.5
C91 C190 H19C 109.5
H19A C190 H19C 109.5
H19B C190 H19C 109.5
C72 O70 C71 114.2(9)
C71 C70 H70A 109.5
C71 C70 H70B 109.5
H70A C70 H70B 109.5
C71 C70 H70C 109.5
H70A C70 H70C 109.5
H70B C70 H70C 109.5
O70 C71 C70 112.4(9)
O70 C71 H71A 109.1
C70 C71 H71A 109.1
O70 C71 H71B 109.1
C70 C71 H71B 109.1
H71A C71 H71B 107.8
O70 C72 C73 109.7(8)
O70 C72 H72A 109.7
C73 C72 H72A 109.7
O70 C72 H72B 109.7
C73 C72 H72B 109.7
H72A C72 H72B 108.2
C72 C73 H73A 109.5
C72 C73 H73B 109.5
H73A C73 H73B 109.5
C72 C73 H73C 109.5
H73A C73 H73C 109.5
H73B C73 H73C 109.5

loop_
_geom_bond_atom_site_label_1
_geom_bond_atom_site_label_2
_geom_bond_distance
Ru1 N4 2.021(4)
Ru1 N44 2.023(4)
Ru1 N3 2.051(4)
Ru1 N43 2.051(4)
Ru1 N5 2.057(4)
Ru1 N45 2.078(4)
C1 O1 1.23(4)
C1 O2 1.27(5)
C1 C2 1.65(4)
O1 H11X 1.0695
O2 H2X 0.8532
C111 O112 1.27(2)
C111 O111 1.36(2)
C111 C2 1.418(17)
O111 H11X 0.9228
O3 C25 1.214(6)
O4 C25 1.315(6)
O4 H4X 0.9013
N1 C9 1.346(7)
N1 N2 1.351(6)
N1 C8 1.488(7)
N2 N3 1.313(5)
N3 C10 1.375(6)
N4 C15 1.349(6)
N4 C11 1.356(6)
N5 N6 1.315(5)
N5 C16 1.385(6)
N6 N7 1.346(6)
N7 C17 1.339(6)
N7 C18 1.463(6)
C2 C3 1.376(12)
C2 C7 1.411(12)
C3 C4 1.374(11)
C3 H3 0.9500
C4 C5 1.372(10)
C4 H4 0.9500
C5 C6 1.393(12)
C5 C8 1.464(10)
C6 C7 1.388(12)
C6 H6 0.9500
C7 H7 0.9500
C8 H8A 0.9900
C8 H8B 0.9900
C9 C10 1.374(7)
C9 H9 0.9500
C10 C11 1.462(6)
C11 C12 1.389(6)
C12 C13 1.382(7)
C12 H12 0.9500
C13 C14 1.399(7)
C13 H13 0.9500
C14 C15 1.393(6)
C14 H14 0.9500
C15 C16 1.454(7)
C16 C17 1.378(7)
C17 H17 0.9500
C18 C19 1.510(7)
C18 H18A 0.9900
C18 H18B 0.9900
C19 C20 1.386(7)
C19 C24 1.394(7)
C20 C21 1.389(7)
C20 H20 0.9500
C21 C22 1.389(7)
C21 H21 0.9500
C22 C23 1.395(7)
C22 C25 1.490(7)
C23 C24 1.384(7)
C23 H23 0.9500
C24 H24 0.9500
O41 C41 1.337(9)
O41 H41 0.8369
O42 C41 1.180(8)
O43 C65 1.223(7)
O44 C65 1.313(7)
O44 H44X 0.9121
N41 N42 1.339(6)
N41 C49 1.359(7)
N41 C48 1.479(6)
N42 N43 1.317(5)
N43 C50 1.380(6)
N44 C51 1.356(6)
N44 C55 1.360(6)
N45 N46 1.306(6)
N45 C56 1.384(6)
N46 N47 1.351(6)
N47 C57 1.350(6)
N47 C58 1.468(7)
C41 C42 1.509(9)
C42 C43 1.357(9)
C42 C47 1.429(9)
C43 C44 1.358(9)
C43 H43 0.9500
C44 C45 1.395(7)
C44 H44 0.9500
C45 C46 1.384(7)
C45 C48 1.519(7)
C46 C47 1.389(8)
C46 H46 0.9500
C47 H47 0.9500
C48 H48A 0.9900
C48 H48B 0.9900
C49 C50 1.365(7)
C49 H49 0.9500
C50 C51 1.461(7)
C51 C52 1.391(7)
C52 C53 1.391(7)
C52 H52 0.9500
C53 C54 1.378(7)
C53 H53 0.9500
C54 C55 1.391(7)
C54 H54 0.9500
C55 C56 1.456(7)
C56 C57 1.371(7)
C57 H57 0.9500
C58 C59 1.506(7)
C58 H58A 0.9900
C58 H58B 0.9900
O500 H50X 0.9157
O500 H50Y 0.9371
C59 C64 1.381(8)
C59 C60 1.383(8)
C60 C61 1.386(8)
C60 H60 0.9500
C61 C62 1.383(8)
C61 H61 0.9500
C62 C63 1.398(8)
C62 C65 1.487(7)
C63 C64 1.380(8)
C63 H63 0.9500
C64 H64 0.9500
P1 F6 1.568(4)
P1 F1 1.572(5)
P1 F2 1.594(4)
P1 F4 1.599(4)
P1 F5 1.603(4)
P1 F3 1.619(4)
N80 C80 1.084(13)
C80 C81 1.447(15)
C81 H81A 0.9800
C81 H81B 0.9800
C81 H81C 0.9800
N100 C100 1.20(2)
N100 H10Y 0.9803
C100 C101 1.40(3)
C100 H10Y 0.7639
C101 H10A 0.9800
C101 H10B 0.9800
C101 H10C 0.9800
O100 H10X 0.9053
O100 H10Y 0.9191
O200 C200 1.382(19)
O200 H200 0.8543
O200 H201 1.3466
O200 H20J 1.1157
O201 C200 1.407(19)
O201 H201 0.8403
C201 C200 1.20(4)
C201 H20A 0.9800
C201 H20B 0.9800
C201 H20C 0.9800
C200 H20H 0.9900
C200 H20I 0.9900
C200 H20J 0.9899
C200 H20K 0.9902
O90 C91 1.429(8)
O90 H90X 0.8644
C91 C190 1.494(13)
C91 C90 1.59(4)
C91 H91A 0.9900
C91 H91B 0.9900
C91 H91C 0.9901
C91 H91D 0.9900
C90 H90A 0.9800
C90 H90B 0.9800
C90 H90C 0.9800
C190 H19A 0.9800
C190 H19B 0.9800
C190 H19C 0.9800
O70 C72 1.389(13)
O70 C71 1.449(14)
C70 C71 1.62(2)
C70 H70A 0.9800
C70 H70B 0.9800
C70 H70C 0.9800
C71 H71A 0.9900
C71 H71B 0.9900
C72 C73 1.522(17)
C72 H72A 0.9900
C72 H72B 0.9900
C73 H73A 0.9800
C73 H73B 0.9800
C73 H73C 0.9800

loop_
_geom_hbond_atom_site_label_D
_geom_hbond_atom_site_label_H
_geom_hbond_atom_site_label_A
_geom_hbond_distance_DH
_geom_hbond_distance_HA
_geom_hbond_distance_DA
_geom_hbond_angle_DHA
_geom_hbond_site_symmetry_A
O2 H2X O200 0.85 2.40 3.26(4) 179.0 2_666
O111 H11X O100 0.92 2.62 3.390(19) 141.3 1_556
O41 H41 O3 0.84 1.93 2.766(6) 172.9 2_455
O4 H4X Cl1 0.90 2.08 2.980(4) 176.8 1_554
O44 H44X O90 0.91 1.68 2.573(6) 165.2 2_655
O200 H200 O2 0.85 2.57 3.26(4) 137.4 2_666
O90 H90X Cl1 0.86 2.18 3.048(6) 178.6 1_554

loop_
_geom_torsion_atom_site_label_1
_geom_torsion_atom_site_label_2
_geom_torsion_atom_site_label_3
_geom_torsion_atom_site_label_4
_geom_torsion
C9 N1 N2 N3 -0.6(6)
C8 N1 N2 N3 -177.0(5)
N1 N2 N3 C10 -0.1(5)
N1 N2 N3 Ru1 175.2(4)
N4 Ru1 N3 N2 -177.8(5)
N44 Ru1 N3 N2 -1.0(5)
N43 Ru1 N3 N2 -79.5(4)
N5 Ru1 N3 N2 -177.0(4)
N45 Ru1 N3 N2 77.5(5)
N4 Ru1 N3 C10 -2.7(3)
N44 Ru1 N3 C10 174.1(3)
N43 Ru1 N3 C10 95.6(3)
N5 Ru1 N3 C10 -1.9(6)
N45 Ru1 N3 C10 -107.3(3)
N44 Ru1 N4 C15 114(2)
N3 Ru1 N4 C15 178.4(3)
N43 Ru1 N4 C15 89.5(3)
N5 Ru1 N4 C15 -1.3(3)
N45 Ru1 N4 C15 -90.6(3)
N44 Ru1 N4 C11 -62(2)
N3 Ru1 N4 C11 2.9(3)
N43 Ru1 N4 C11 -86.0(3)
N5 Ru1 N4 C11 -176.8(4)
N45 Ru1 N4 C11 93.9(3)
N4 Ru1 N5 N6 -177.5(5)
N44 Ru1 N5 N6 5.7(5)
N3 Ru1 N5 N6 -178.3(4)
N43 Ru1 N5 N6 84.5(4)
N45 Ru1 N5 N6 -72.6(4)
N4 Ru1 N5 C16 1.6(3)
N44 Ru1 N5 C16 -175.2(3)
N3 Ru1 N5 C16 0.8(6)
N43 Ru1 N5 C16 -96.4(3)
N45 Ru1 N5 C16 106.5(3)
C16 N5 N6 N7 0.6(5)
Ru1 N5 N6 N7 179.7(3)
N5 N6 N7 C17 -0.1(5)
N5 N6 N7 C18 -176.0(4)
O112 C111 C2 C3 179.6(12)
O111 C111 C2 C3 -0.2(16)
O112 C111 C2 C7 -3.1(19)
O111 C111 C2 C7 177.1(10)
O112 C111 C2 C1 -5(4)
O111 C111 C2 C1 175(5)
O1 C1 C2 C3 9(3)
O2 C1 C2 C3 -170.6(18)
O1 C1 C2 C7 -175.7(19)
O2 C1 C2 C7 5(3)
O1 C1 C2 C111 3(3)
O2 C1 C2 C111 -177(7)
C7 C2 C3 C4 2.1(12)
C111 C2 C3 C4 179.6(9)
C1 C2 C3 C4 177.3(19)
C2 C3 C4 C5 -1.1(12)
C3 C4 C5 C6 0.6(11)
C3 C4 C5 C8 178.7(7)
C4 C5 C6 C7 -1.2(11)
C8 C5 C6 C7 -179.3(7)
C5 C6 C7 C2 2.2(12)
C3 C2 C7 C6 -2.7(12)
C111 C2 C7 C6 -179.9(10)
C1 C2 C7 C6 -179.2(14)
C4 C5 C8 N1 -89.0(8)
C6 C5 C8 N1 89.0(8)
C9 N1 C8 C5 31.7(10)
N2 N1 C8 C5 -152.6(6)
N2 N1 C9 C10 1.0(7)
C8 N1 C9 C10 176.9(6)
N1 C9 C10 N3 -1.0(6)
N1 C9 C10 C11 -178.4(6)
N2 N3 C10 C9 0.7(6)
Ru1 N3 C10 C9 -175.7(4)
N2 N3 C10 C11 178.7(4)
Ru1 N3 C10 C11 2.3(5)
C15 N4 C11 C12 0.7(7)
Ru1 N4 C11 C12 176.1(4)
C15 N4 C11 C10 -177.8(4)
Ru1 N4 C11 C10 -2.4(5)
C9 C10 C11 N4 177.2(6)
N3 C10 C11 N4 0.0(6)
C9 C10 C11 C12 -1.2(10)
N3 C10 C11 C12 -178.4(5)
N4 C11 C12 C13 0.2(7)
C10 C11 C12 C13 178.5(5)
C11 C12 C13 C14 -0.5(7)
C12 C13 C14 C15 -0.3(7)
C11 N4 C15 C14 -1.5(6)
Ru1 N4 C15 C14 -176.8(3)
C11 N4 C15 C16 176.1(4)
Ru1 N4 C15 C16 0.8(5)
C13 C14 C15 N4 1.2(7)
C13 C14 C15 C16 -175.9(4)
N6 N5 C16 C17 -0.9(5)
Ru1 N5 C16 C17 179.7(3)
N6 N5 C16 C15 177.6(4)
Ru1 N5 C16 C15 -1.7(5)
N4 C15 C16 C17 178.6(5)
C14 C15 C16 C17 -4.0(9)
N4 C15 C16 N5 0.7(6)
C14 C15 C16 N5 178.0(4)
N6 N7 C17 C16 -0.5(5)
C18 N7 C17 C16 175.0(4)
N5 C16 C17 N7 0.8(5)
C15 C16 C17 N7 -177.3(5)
C17 N7 C18 C19 -93.3(6)
N6 N7 C18 C19 82.0(5)
N7 C18 C19 C20 5.9(7)
N7 C18 C19 C24 -174.3(4)
C24 C19 C20 C21 -0.6(8)
C18 C19 C20 C21 179.2(5)
C19 C20 C21 C22 0.0(8)
C20 C21 C22 C23 0.4(8)
C20 C21 C22 C25 -178.7(5)
C21 C22 C23 C24 -0.2(8)
C25 C22 C23 C24 178.9(5)
C22 C23 C24 C19 -0.3(8)
C20 C19 C24 C23 0.7(8)
C18 C19 C24 C23 -179.1(5)
C21 C22 C25 O3 172.1(6)
C23 C22 C25 O3 -7.0(8)
C21 C22 C25 O4 -5.6(7)
C23 C22 C25 O4 175.3(5)
C49 N41 N42 N43 0.1(5)
C48 N41 N42 N43 174.0(4)
N41 N42 N43 C50 -0.5(5)
N41 N42 N43 Ru1 177.5(3)
N4 Ru1 N43 N42 -3.8(4)
N44 Ru1 N43 N42 177.6(4)
N3 Ru1 N43 N42 -82.3(4)
N5 Ru1 N43 N42 74.7(4)
N45 Ru1 N43 N42 176.3(4)
N4 Ru1 N43 C50 174.2(3)
N44 Ru1 N43 C50 -4.4(3)
N3 Ru1 N43 C50 95.7(3)
N5 Ru1 N43 C50 -107.3(3)
N45 Ru1 N43 C50 -5.7(6)
N4 Ru1 N44 C51 -21(2)
N3 Ru1 N44 C51 -84.7(3)
N43 Ru1 N44 C51 3.8(3)
N5 Ru1 N44 C51 93.7(3)
N45 Ru1 N44 C51 -176.7(4)
N4 Ru1 N44 C55 158(2)
N3 Ru1 N44 C55 94.0(3)
N43 Ru1 N44 C55 -177.5(4)
N5 Ru1 N44 C55 -87.7(3)
N45 Ru1 N44 C55 2.0(3)
N4 Ru1 N45 N46 -0.4(5)
N44 Ru1 N45 N46 178.1(5)
N3 Ru1 N45 N46 78.7(5)
N43 Ru1 N45 N46 179.4(4)
N5 Ru1 N45 N46 -78.9(5)
N4 Ru1 N45 C56 179.3(3)
N44 Ru1 N45 C56 -2.2(3)
N3 Ru1 N45 C56 -101.6(3)
N43 Ru1 N45 C56 -0.9(6)
N5 Ru1 N45 C56 100.8(3)
C56 N45 N46 N47 -0.2(5)
Ru1 N45 N46 N47 179.5(3)
N45 N46 N47 C57 0.4(5)
N45 N46 N47 C58 175.0(4)
O42 C41 C42 C43 16.7(9)
O41 C41 C42 C43 -164.8(5)
O42 C41 C42 C47 -161.7(6)
O41 C41 C42 C47 16.8(7)
C47 C42 C43 C44 -0.4(8)
C41 C42 C43 C44 -178.9(5)
C42 C43 C44 C45 0.9(8)
C43 C44 C45 C46 -0.3(8)
C43 C44 C45 C48 177.7(5)
C44 C45 C46 C47 -0.8(7)
C48 C45 C46 C47 -178.8(4)
C45 C46 C47 C42 1.3(7)
C43 C42 C47 C46 -0.6(8)
C41 C42 C47 C46 177.7(5)
N42 N41 C48 C45 -105.0(5)
C49 N41 C48 C45 67.9(6)
C46 C45 C48 N41 84.4(6)
C44 C45 C48 N41 -93.5(6)
N42 N41 C49 C50 0.4(5)
C48 N41 C49 C50 -172.9(4)
N41 C49 C50 N43 -0.7(5)
N41 C49 C50 C51 176.4(5)
N42 N43 C50 C49 0.8(5)
Ru1 N43 C50 C49 -177.8(3)
N42 N43 C50 C51 -177.0(4)
Ru1 N43 C50 C51 4.5(5)
C55 N44 C51 C52 0.6(7)
Ru1 N44 C51 C52 179.3(3)
C55 N44 C51 C50 178.9(4)
Ru1 N44 C51 C50 -2.5(5)
C49 C50 C51 N44 -178.3(5)
N43 C50 C51 N44 -1.5(6)
C49 C50 C51 C52 -0.2(9)
N43 C50 C51 C52 176.6(4)
N44 C51 C52 C53 0.6(7)
C50 C51 C52 C53 -177.3(5)
C51 C52 C53 C54 -0.9(7)
C52 C53 C54 C55 -0.1(7)
C51 N44 C55 C54 -1.6(7)
Ru1 N44 C55 C54 179.7(3)
C51 N44 C55 C56 177.3(4)
Ru1 N44 C55 C56 -1.3(5)
C53 C54 C55 N44 1.3(7)
C53 C54 C55 C56 -177.4(5)
N46 N45 C56 C57 0.0(5)
Ru1 N45 C56 C57 -179.8(3)
N46 N45 C56 C55 -178.0(4)
Ru1 N45 C56 C55 2.2(5)
N44 C55 C56 C57 -177.9(5)
C54 C55 C56 C57 0.9(9)
N44 C55 C56 N45 -0.7(6)
C54 C55 C56 N45 178.1(5)
N46 N47 C57 C56 -0.4(6)
C58 N47 C57 C56 -174.7(5)
N45 C56 C57 N47 0.2(5)
C55 C56 C57 N47 177.6(5)
C57 N47 C58 C59 -148.5(5)
N46 N47 C58 C59 37.7(7)
N47 C58 C59 C64 51.2(7)
N47 C58 C59 C60 -131.4(5)
C64 C59 C60 C61 0.1(8)
C58 C59 C60 C61 -177.4(5)
C59 C60 C61 C62 -0.1(9)
C60 C61 C62 C63 0.4(8)
C60 C61 C62 C65 -178.3(5)
C61 C62 C63 C64 -0.5(8)
C65 C62 C63 C64 178.1(5)
C62 C63 C64 C59 0.5(8)
C60 C59 C64 C63 -0.2(8)
C58 C59 C64 C63 177.2(5)
C61 C62 C65 O43 0.4(8)
C63 C62 C65 O43 -178.2(5)
C61 C62 C65 O44 179.1(5)
C63 C62 C65 O44 0.5(7)
C72 O70 C71 C70 -171.0(9)
C71 O70 C72 C73 176.4(9)
